data_7710808
loop_
_publ_author_name
'Bokouende, Sergely Steephen'
'Jenks, Tyler C.'
'Ward, Cassandra L.'
'Allen, Matthew J.'

_publ_section_title
;
 Solid-state and solution-phase characterization of
 Sm<sup>II</sup>-aza[2.2.2]cryptate and its methylated analogue.
;
_journal_issue 29
_journal_name_full 'Dalton transactions (Cambridge, England : 2003)'
_journal_page_first 10852
_journal_page_last 10855
_journal_paper_doi 10.1039/d2dt01823c
_journal_volume 51
_journal_year 2022
_chemical_formula_moiety 'C18 H42 I N8 Sm, I'
_chemical_formula_sum 'C18 H42 I2 N8 Sm'
_chemical_formula_weight 774.74
_chemical_properties_physical Air-sensitive
_space_group_crystal_system orthorhombic
_space_group_IT_number 29
_space_group_name_Hall 'P 2c -2ac'
_space_group_name_H-M_alt 'P c a 21'
_atom_sites_solution_hydrogens geom
_atom_sites_solution_primary dual
_audit_creation_date 2022-03-28
_audit_creation_method
;
Olex2 1.5
(compiled 2021.12.09 svn.r5202d8cf for OlexSys, GUI svn.r6439)
;
_audit_update_record
;
2022-03-28 deposited with the CCDC.	2022-06-27 downloaded from the CCDC.
;
_cell_angle_alpha 90
_cell_angle_beta 90
_cell_angle_gamma 90
_cell_formula_units_Z 4
_cell_length_a 15.7551(9)
_cell_length_b 12.1307(7)
_cell_length_c 13.7979(8)
_cell_measurement_reflns_used 9929
_cell_measurement_temperature 100
_cell_measurement_theta_max 31.85
_cell_measurement_theta_min 2.58
_cell_volume 2637.1(3)
_computing_cell_refinement 'SAINT V8.40B (?, 2016)'
_computing_data_reduction 'SAINT V8.40B (?, 2016)'
_computing_molecular_graphics 'Olex2 1.5 (Dolomanov et al., 2009)'
_computing_publication_material 'Olex2 1.5 (Dolomanov et al., 2009)'
_computing_structure_refinement 'SHELXL 2018/3 (Sheldrick, 2015)'
_computing_structure_solution 'SHELXT 2018/2 (Sheldrick, 2018)'
_diffrn_ambient_temperature 100
_diffrn_detector 'Photon III'
_diffrn_detector_type 'CPAD area detector'
_diffrn_measured_fraction_theta_full 1.000
_diffrn_measured_fraction_theta_max 0.997
_diffrn_measurement_device '\k--geometry diffractometer'
_diffrn_measurement_device_type 'Bruker D8 VENTURE'
_diffrn_measurement_method '\f and \w scans'
_diffrn_radiation_collimation '0.8 mm pinhole collimator'
_diffrn_radiation_monochromator 'multilayer mirror'
_diffrn_radiation_type 'Mo K\a'
_diffrn_radiation_wavelength 0.71073
_diffrn_reflns_av_R_equivalents 0.0832
_diffrn_reflns_av_unetI/netI 0.0682
_diffrn_reflns_Laue_measured_fraction_full 1.000
_diffrn_reflns_Laue_measured_fraction_max 0.997
_diffrn_reflns_limit_h_max 24
_diffrn_reflns_limit_h_min -24
_diffrn_reflns_limit_k_max 18
_diffrn_reflns_limit_k_min -18
_diffrn_reflns_limit_l_max 21
_diffrn_reflns_limit_l_min -20
_diffrn_reflns_number 51941
_diffrn_reflns_point_group_measured_fraction_full 0.995
_diffrn_reflns_point_group_measured_fraction_max 0.969
_diffrn_reflns_theta_full 25.242
_diffrn_reflns_theta_max 33.237
_diffrn_reflns_theta_min 2.119
_diffrn_source 'microfocus sealed tube'
_diffrn_source_current 1.4
_diffrn_source_power 0.07
_diffrn_source_target Mo
_diffrn_source_type 'Incoatec I\mS'
_diffrn_source_voltage 50.0
_diffrn_standards_number 0
_exptl_absorpt_coefficient_mu 4.588
_exptl_absorpt_correction_T_max 0.7465
_exptl_absorpt_correction_T_min 0.5665
_exptl_absorpt_correction_type multi-scan
_exptl_absorpt_process_details
;
SADABS-2016/2 (Bruker,2016/2) was used for absorption correction.
wR2(int) was 0.0881 before and 0.0662 after correction.
The Ratio of minimum to maximum transmission is 0.7589.
The \l/2 correction factor is Not present.
;
_exptl_crystal_colour red
_exptl_crystal_colour_primary red
_exptl_crystal_density_diffrn 1.951
_exptl_crystal_description plate
_exptl_crystal_F_000 1496
_exptl_crystal_recrystallization_method 'vapor diffusion of THF into acetonitrile'
_exptl_crystal_size_max 0.1
_exptl_crystal_size_mid 0.098
_exptl_crystal_size_min 0.035
_refine_diff_density_max 0.953
_refine_diff_density_min -0.979
_refine_diff_density_rms 0.179
_refine_ls_abs_structure_details
;
 Flack x determined using 2957 quotients [(I+)-(I-)]/[(I+)+(I-)]
 (Parsons, Flack and Wagner, Acta Cryst. B69 (2013) 249-259).
;
_refine_ls_abs_structure_Flack -0.006(15)
_refine_ls_extinction_method none
_refine_ls_goodness_of_fit_ref 1.052
_refine_ls_hydrogen_treatment constr
_refine_ls_matrix_type full
_refine_ls_number_parameters 262
_refine_ls_number_reflns 9830
_refine_ls_number_restraints 1
_refine_ls_restrained_S_all 1.052
_refine_ls_R_factor_all 0.0609
_refine_ls_R_factor_gt 0.0400
_refine_ls_shift/su_max 0.001
_refine_ls_shift/su_mean 0.000
_refine_ls_structure_factor_coef Fsqd
_refine_ls_weighting_details 'w=1/[\s^2^(Fo^2^)+(0.0262P)^2^+1.2838P] where P=(Fo^2^+2Fc^2^)/3'
_refine_ls_weighting_scheme calc
_refine_ls_wR_factor_gt 0.0718
_refine_ls_wR_factor_ref 0.0773
_reflns_Friedel_coverage 0.876
_reflns_Friedel_fraction_full 0.989
_reflns_Friedel_fraction_max 0.938
_reflns_number_gt 7976
_reflns_number_total 9830
_reflns_threshold_expression 'I > 2\s(I)'
_cod_data_source_file d2dt01823c2.cif
_cod_data_source_block mja_ssb_4_51
_cod_database_code 7710808
_shelx_shelxl_version_number 2018/3
_shelx_space_group_comment
;
The symmetry employed for this shelxl refinement is uniquely defined
by the following loop, which should always be used as a source of
symmetry information in preference to the above space-group names.
They are only intended as comments.
;
_shelx_estimated_absorpt_t_max 0.856
_shelx_estimated_absorpt_t_min 0.657
_olex2_refinement_description
;
1. Fixed Uiso
 At 1.2 times of:
  All C(H,H) groups, All N(H) groups
2.a Ternary CH refined with riding coordinates:
 N5(H5), N8(H8), N6(H6), N7(H7), N3(H3), N2(H2)
2.b Secondary CH2 refined with riding coordinates:
 C5(H5A,H5B), C8(H8A,H8B), C1(H1A,H1B), C18(H18A,H18B), C6(H6A,H6B), C3(H3A,
 H3B), C11(H11A,H11B), C9(H9A,H9B), C10(H10A,H10B), C7(H7A,H7B), C17(H17A,H17B),
  C15(H15A,H15B), C16(H16A,H16B), C13(H13A,H13B), C4(H4A,H4B), C12(H12A,H12B),
 C14(H14A,H14B), C2(H2A,H2B)
;
_olex2_exptl_crystal_mounting_method
'The crystal was mounted on a MicroMount (MiTeGen) with polyfluoroether oil (Fomblin YR-1800, Alfa Aesar)'
_olex2_submission_special_instructions 'No special instructions were received'

loop_
_space_group_symop_operation_xyz
'x, y, z'
'-x, -y, z+1/2'
'x+1/2, -y, z'
'-x+1/2, y, z+1/2'

loop_
_atom_site_label
_atom_site_type_symbol
_atom_site_fract_x
_atom_site_fract_y
_atom_site_fract_z
_atom_site_U_iso_or_equiv
_atom_site_adp_type
_atom_site_occupancy
_atom_site_site_symmetry_order
_atom_site_calc_flag
_atom_site_refinement_flags_posn
_atom_site_refinement_flags_adp
_atom_site_refinement_flags_occupancy
_atom_site_disorder_assembly
_atom_site_disorder_group
Sm1 Sm 0.49710(2) 0.25668(2) 0.50433(4) 0.01068(6) Uani 1 1 d . . . . .
I2 I 0.63697(3) -0.02622(3) 0.26279(3) 0.01570(9) Uani 1 1 d . . . . .
I1 I 0.57276(3) 0.53958(3) 0.52044(3) 0.01703(9) Uani 1 1 d . . . . .
N5 N 0.4976(4) 0.2653(5) 0.7032(6) 0.0146(13) Uani 1 1 d . . . . .
H5 H 0.468180 0.196365 0.724609 0.018 Uiso 1 1 calc R U . . .
N4 N 0.6424(3) 0.1550(5) 0.6028(4) 0.0134(11) Uani 1 1 d . . . . .
N8 N 0.5166(3) 0.0295(4) 0.4895(4) 0.0138(11) Uani 1 1 d . . . . .
H8 H 0.547598 0.019305 0.426867 0.017 Uiso 1 1 calc R U . . .
N6 N 0.3866(4) 0.4023(5) 0.5931(4) 0.0151(11) Uani 1 1 d . . . . .
H6 H 0.423546 0.468758 0.600775 0.018 Uiso 1 1 calc R U . . .
N7 N 0.3537(3) 0.1335(4) 0.5010(5) 0.0135(10) Uani 1 1 d . . . . .
H7 H 0.346840 0.100885 0.567115 0.016 Uiso 1 1 calc R U . . .
C5 C 0.7334(5) 0.2397(6) 0.4736(6) 0.0178(14) Uani 1 1 d . . . . .
H5A H 0.783505 0.287904 0.464821 0.021 Uiso 1 1 calc R U . . .
H5B H 0.745318 0.168656 0.440939 0.021 Uiso 1 1 calc R U . . .
C8 C 0.5843(4) 0.2579(6) 0.7448(5) 0.0172(14) Uani 1 1 d . . . . .
H8A H 0.580782 0.256237 0.816458 0.021 Uiso 1 1 calc R U . . .
H8B H 0.617508 0.323760 0.725819 0.021 Uiso 1 1 calc R U . . .
C1 C 0.3861(5) 0.3622(6) 0.2905(6) 0.0197(16) Uani 1 1 d . . . . .
H1A H 0.421524 0.429588 0.287852 0.024 Uiso 1 1 calc R U . . .
H1B H 0.335869 0.374547 0.248863 0.024 Uiso 1 1 calc R U . . .
N1 N 0.3576(4) 0.3452(5) 0.3908(5) 0.0153(11) Uani 1 1 d . . . . .
N3 N 0.6600(4) 0.2910(5) 0.4287(5) 0.0151(11) Uani 1 1 d . . . . .
H3 H 0.669473 0.370015 0.446106 0.018 Uiso 1 1 calc R U . . .
C18 C 0.6540(4) 0.0404(6) 0.5696(6) 0.0178(15) Uani 1 1 d . . . . .
H18A H 0.691756 0.001474 0.615649 0.021 Uiso 1 1 calc R U . . .
H18B H 0.682347 0.041045 0.505613 0.021 Uiso 1 1 calc R U . . .
C6 C 0.7198(5) 0.2193(7) 0.5806(6) 0.0191(15) Uani 1 1 d . . . . .
H6A H 0.769655 0.179482 0.606730 0.023 Uiso 1 1 calc R U . . .
H6B H 0.716288 0.291216 0.614304 0.023 Uiso 1 1 calc R U . . .
C3 C 0.5821(4) 0.3282(6) 0.2773(6) 0.0189(15) Uani 1 1 d . . . . .
H3A H 0.565605 0.402512 0.300273 0.023 Uiso 1 1 calc R U . . .
H3B H 0.587613 0.331048 0.205843 0.023 Uiso 1 1 calc R U . . .
C11 C 0.3147(4) 0.4486(6) 0.5412(6) 0.0188(15) Uani 1 1 d . . . . .
H11A H 0.302557 0.523718 0.565545 0.023 Uiso 1 1 calc R U . . .
H11B H 0.263735 0.402431 0.552114 0.023 Uiso 1 1 calc R U . . .
C9 C 0.4498(4) 0.3555(6) 0.7482(6) 0.0205(15) Uani 1 1 d . . . . .
H9A H 0.484633 0.423392 0.747501 0.025 Uiso 1 1 calc R U . . .
H9B H 0.437430 0.336694 0.816572 0.025 Uiso 1 1 calc R U . . .
C10 C 0.3673(5) 0.3761(6) 0.6946(6) 0.0194(15) Uani 1 1 d . . . . .
H10A H 0.330819 0.309690 0.697946 0.023 Uiso 1 1 calc R U . . .
H10B H 0.336374 0.438175 0.725005 0.023 Uiso 1 1 calc R U . . .
N2 N 0.5161(4) 0.2482(5) 0.3040(6) 0.0154(13) Uani 1 1 d . . . . .
H2 H 0.537787 0.173136 0.287192 0.019 Uiso 1 1 calc R U . . .
C7 C 0.6288(4) 0.1547(6) 0.7089(5) 0.0168(14) Uani 1 1 d . . . . .
H7A H 0.684345 0.148041 0.741850 0.020 Uiso 1 1 calc R U . . .
H7B H 0.594338 0.089510 0.726618 0.020 Uiso 1 1 calc R U . . .
C17 C 0.5721(5) -0.0223(6) 0.5613(5) 0.0170(14) Uani 1 1 d . . . . .
H17A H 0.584059 -0.099312 0.541903 0.020 Uiso 1 1 calc R U . . .
H17B H 0.543303 -0.023735 0.625080 0.020 Uiso 1 1 calc R U . . .
C15 C 0.3693(4) 0.0413(6) 0.4338(6) 0.0173(14) Uani 1 1 d . . . . .
H15A H 0.387849 0.070164 0.370083 0.021 Uiso 1 1 calc R U . . .
H15B H 0.316431 -0.001344 0.424181 0.021 Uiso 1 1 calc R U . . .
C16 C 0.4374(5) -0.0322(6) 0.4758(6) 0.0178(14) Uani 1 1 d . . . . .
H16A H 0.418047 -0.061930 0.538858 0.021 Uiso 1 1 calc R U . . .
H16B H 0.447579 -0.095105 0.431598 0.021 Uiso 1 1 calc R U . . .
C13 C 0.2832(4) 0.2685(6) 0.3911(6) 0.0183(15) Uani 1 1 d . . . . .
H13A H 0.286773 0.220933 0.332952 0.022 Uiso 1 1 calc R U . . .
H13B H 0.230728 0.312893 0.385481 0.022 Uiso 1 1 calc R U . . .
C4 C 0.6668(4) 0.2960(6) 0.3219(5) 0.0165(14) Uani 1 1 d . . . . .
H4A H 0.684548 0.223175 0.296595 0.020 Uiso 1 1 calc R U . . .
H4B H 0.710565 0.350679 0.303413 0.020 Uiso 1 1 calc R U . . .
C12 C 0.3347(5) 0.4532(6) 0.4332(6) 0.0196(15) Uani 1 1 d . . . . .
H12A H 0.284633 0.482655 0.398370 0.023 Uiso 1 1 calc R U . . .
H12B H 0.382288 0.505214 0.422752 0.023 Uiso 1 1 calc R U . . .
C14 C 0.2758(4) 0.1953(6) 0.4799(5) 0.0171(14) Uani 1 1 d . . . . .
H14A H 0.261437 0.241527 0.536702 0.020 Uiso 1 1 calc R U . . .
H14B H 0.228691 0.142477 0.469973 0.020 Uiso 1 1 calc R U . . .
C2 C 0.4372(5) 0.2655(6) 0.2497(6) 0.0199(15) Uani 1 1 d . . . . .
H2A H 0.402369 0.197676 0.252608 0.024 Uiso 1 1 calc R U . . .
H2B H 0.450957 0.280098 0.180897 0.024 Uiso 1 1 calc R U . . .

loop_
_atom_site_aniso_label
_atom_site_aniso_U_11
_atom_site_aniso_U_22
_atom_site_aniso_U_33
_atom_site_aniso_U_23
_atom_site_aniso_U_13
_atom_site_aniso_U_12
Sm1 0.00891(10) 0.01158(12) 0.01153(11) 0.00005(15) 0.00037(13) 0.00009(10)
I2 0.01683(17) 0.01536(18) 0.01492(19) -0.0022(2) 0.00072(19) -0.00138(15)
I1 0.01585(17) 0.01777(18) 0.0175(2) -0.0031(2) 0.00297(18) -0.00283(15)
N5 0.014(3) 0.017(3) 0.012(3) -0.003(2) 0.000(2) 0.002(2)
N4 0.013(2) 0.013(3) 0.015(3) 0.001(2) 0.002(2) 0.001(2)
N8 0.015(2) 0.015(2) 0.012(3) -0.001(2) 0.001(2) -0.0040(18)
N6 0.013(3) 0.013(3) 0.019(3) 0.001(2) 0.001(2) 0.001(2)
N7 0.015(2) 0.013(2) 0.013(3) 0.003(2) 0.001(2) -0.0009(17)
C5 0.012(3) 0.014(3) 0.027(4) 0.002(3) 0.002(3) 0.000(3)
C8 0.015(3) 0.020(3) 0.017(4) -0.008(3) -0.001(3) -0.003(2)
C1 0.018(3) 0.023(4) 0.018(4) 0.006(3) 0.003(3) -0.002(3)
N1 0.016(3) 0.012(3) 0.018(3) 0.002(2) 0.000(2) 0.000(2)
N3 0.012(3) 0.016(3) 0.018(3) 0.002(2) 0.001(2) 0.000(2)
C18 0.015(3) 0.013(3) 0.026(4) -0.004(3) -0.005(3) 0.005(2)
C6 0.013(3) 0.024(4) 0.020(4) -0.002(3) 0.001(3) -0.002(3)
C3 0.019(3) 0.014(3) 0.024(4) 0.003(3) 0.004(3) -0.002(2)
C11 0.015(3) 0.016(3) 0.025(4) 0.000(3) 0.000(3) 0.004(2)
C9 0.017(3) 0.025(4) 0.019(4) -0.005(3) 0.000(3) 0.003(3)
C10 0.015(3) 0.017(3) 0.027(4) -0.003(3) 0.003(3) 0.002(3)
N2 0.015(3) 0.013(3) 0.018(3) 0.003(2) 0.001(2) 0.000(2)
C7 0.014(3) 0.022(3) 0.015(3) 0.002(3) -0.003(3) -0.003(3)
C17 0.022(3) 0.015(3) 0.015(3) -0.002(3) -0.002(3) 0.002(3)
C15 0.016(3) 0.017(3) 0.018(3) -0.003(3) -0.001(3) -0.010(3)
C16 0.023(3) 0.013(3) 0.017(3) 0.001(3) -0.002(3) -0.004(3)
C13 0.010(3) 0.017(3) 0.028(4) 0.008(3) 0.000(3) -0.002(2)
C4 0.018(3) 0.016(3) 0.015(3) 0.000(3) 0.005(3) 0.001(3)
C12 0.017(3) 0.016(3) 0.026(4) 0.002(3) -0.004(3) 0.003(3)
C14 0.012(3) 0.017(3) 0.022(4) 0.004(3) 0.004(3) -0.003(2)
C2 0.024(3) 0.023(4) 0.013(3) 0.003(3) 0.001(3) -0.002(3)

loop_
_atom_type_symbol
_atom_type_description
_atom_type_scat_dispersion_real
_atom_type_scat_dispersion_imag
_atom_type_scat_source
C C 0.0033 0.0016 'International Tables Vol C Tables 4.2.6.8 and 6.1.1.4'
H H 0.0000 0.0000 'International Tables Vol C Tables 4.2.6.8 and 6.1.1.4'
I I -0.4742 1.8119 'International Tables Vol C Tables 4.2.6.8 and 6.1.1.4'
N N 0.0061 0.0033 'International Tables Vol C Tables 4.2.6.8 and 6.1.1.4'
Sm Sm -0.1638 3.4418 'International Tables Vol C Tables 4.2.6.8 and 6.1.1.4'

loop_
_geom_angle_atom_site_label_1
_geom_angle_atom_site_label_2
_geom_angle_atom_site_label_3
_geom_angle
_geom_angle_site_symmetry_1
_geom_angle_site_symmetry_3
_geom_angle_publ_flag
N5 Sm1 I1 84.39(14) . . ?
N5 Sm1 N4 63.34(17) . . ?
N5 Sm1 N8 96.37(18) . . ?
N5 Sm1 N6 62.28(18) . . ?
N5 Sm1 N1 121.79(18) . . ?
N5 Sm1 N3 111.37(18) . . ?
N5 Sm1 N2 173.68(19) . . ?
N4 Sm1 I1 96.45(11) . . ?
N8 Sm1 I1 154.52(11) . . ?
N8 Sm1 N4 62.04(16) . . ?
N8 Sm1 N1 114.23(16) . . ?
N8 Sm1 N3 91.05(17) . . ?
N8 Sm1 N2 83.01(17) . . ?
N6 Sm1 I1 64.98(12) . . ?
N6 Sm1 N4 123.68(18) . . ?
N6 Sm1 N8 137.32(17) . . ?
N6 Sm1 N1 61.74(17) . . ?
N6 Sm1 N3 130.30(18) . . ?
N6 Sm1 N2 122.09(18) . . ?
N7 Sm1 I1 142.59(11) . . ?
N7 Sm1 N5 92.30(19) . . ?
N7 Sm1 N4 115.26(16) . . ?
N7 Sm1 N8 62.89(15) . . ?
N7 Sm1 N6 80.50(17) . . ?
N7 Sm1 N1 64.14(17) . . ?
N7 Sm1 N3 147.08(18) . . ?
N7 Sm1 N2 93.01(19) . . ?
N1 Sm1 I1 86.11(12) . . ?
N1 Sm1 N4 174.58(18) . . ?
N3 Sm1 I1 65.34(13) . . ?
N3 Sm1 N4 61.32(17) . . ?
N3 Sm1 N1 115.94(17) . . ?
N2 Sm1 I1 93.46(12) . . ?
N2 Sm1 N4 111.13(17) . . ?
N2 Sm1 N1 63.85(18) . . ?
N2 Sm1 N3 62.40(19) . . ?
Sm1 N5 H5 105.2 . . ?
C8 N5 Sm1 112.7(4) . . ?
C8 N5 H5 105.2 . . ?
C9 N5 Sm1 116.7(5) . . ?
C9 N5 H5 105.2 . . ?
C9 N5 C8 110.7(6) . . ?
C18 N4 Sm1 110.4(4) . . ?
C18 N4 C6 109.4(5) . . ?
C18 N4 C7 108.8(6) . . ?
C6 N4 Sm1 109.0(4) . . ?
C6 N4 C7 109.0(6) . . ?
C7 N4 Sm1 110.2(4) . . ?
Sm1 N8 H8 103.9 . . ?
C17 N8 Sm1 116.2(4) . . ?
C17 N8 H8 103.9 . . ?
C17 N8 C16 112.1(5) . . ?
C16 N8 Sm1 114.9(4) . . ?
C16 N8 H8 103.9 . . ?
Sm1 N6 H6 101.2 . . ?
C11 N6 Sm1 121.2(4) . . ?
C11 N6 H6 101.2 . . ?
C11 N6 C10 113.1(6) . . ?
C10 N6 Sm1 114.5(4) . . ?
C10 N6 H6 101.2 . . ?
Sm1 N7 H7 107.0 . . ?
C15 N7 Sm1 106.8(4) . . ?
C15 N7 H7 107.0 . . ?
C14 N7 Sm1 114.8(4) . . ?
C14 N7 H7 107.0 . . ?
C14 N7 C15 113.8(6) . . ?
H5A C5 H5B 107.9 . . ?
N3 C5 H5A 109.2 . . ?
N3 C5 H5B 109.2 . . ?
N3 C5 C6 111.9(6) . . ?
C6 C5 H5A 109.2 . . ?
C6 C5 H5B 109.2 . . ?
N5 C8 H8A 109.6 . . ?
N5 C8 H8B 109.6 . . ?
N5 C8 C7 110.4(6) . . ?
H8A C8 H8B 108.1 . . ?
C7 C8 H8A 109.6 . . ?
C7 C8 H8B 109.6 . . ?
H1A C1 H1B 107.7 . . ?
N1 C1 H1A 108.9 . . ?
N1 C1 H1B 108.9 . . ?
N1 C1 C2 113.5(6) . . ?
C2 C1 H1A 108.9 . . ?
C2 C1 H1B 108.9 . . ?
C1 N1 Sm1 109.2(4) . . ?
C1 N1 C13 109.2(6) . . ?
C1 N1 C12 108.8(6) . . ?
C13 N1 Sm1 111.2(4) . . ?
C12 N1 Sm1 107.4(4) . . ?
C12 N1 C13 111.0(6) . . ?
Sm1 N3 H3 100.9 . . ?
C5 N3 Sm1 120.5(4) . . ?
C5 N3 H3 100.9 . . ?
C5 N3 C4 112.7(6) . . ?
C4 N3 Sm1 116.4(4) . . ?
C4 N3 H3 100.9 . . ?
N4 C18 H18A 108.9 . . ?
N4 C18 H18B 108.9 . . ?
N4 C18 C17 113.3(6) . . ?
H18A C18 H18B 107.7 . . ?
C17 C18 H18A 108.9 . . ?
C17 C18 H18B 108.9 . . ?
N4 C6 C5 113.9(6) . . ?
N4 C6 H6A 108.8 . . ?
N4 C6 H6B 108.8 . . ?
C5 C6 H6A 108.8 . . ?
C5 C6 H6B 108.8 . . ?
H6A C6 H6B 107.7 . . ?
H3A C3 H3B 108.1 . . ?
N2 C3 H3A 109.6 . . ?
N2 C3 H3B 109.6 . . ?
N2 C3 C4 110.5(6) . . ?
C4 C3 H3A 109.6 . . ?
C4 C3 H3B 109.6 . . ?
N6 C11 H11A 109.8 . . ?
N6 C11 H11B 109.8 . . ?
N6 C11 C12 109.6(6) . . ?
H11A C11 H11B 108.2 . . ?
C12 C11 H11A 109.8 . . ?
C12 C11 H11B 109.8 . . ?
N5 C9 H9A 109.5 . . ?
N5 C9 H9B 109.5 . . ?
N5 C9 C10 110.9(6) . . ?
H9A C9 H9B 108.0 . . ?
C10 C9 H9A 109.5 . . ?
C10 C9 H9B 109.5 . . ?
N6 C10 C9 108.8(6) . . ?
N6 C10 H10A 109.9 . . ?
N6 C10 H10B 109.9 . . ?
C9 C10 H10A 109.9 . . ?
C9 C10 H10B 109.9 . . ?
H10A C10 H10B 108.3 . . ?
Sm1 N2 H2 107.5 . . ?
C3 N2 Sm1 107.5(5) . . ?
C3 N2 H2 107.5 . . ?
C2 N2 Sm1 114.3(5) . . ?
C2 N2 C3 112.1(6) . . ?
C2 N2 H2 107.5 . . ?
N4 C7 C8 112.9(6) . . ?
N4 C7 H7A 109.0 . . ?
N4 C7 H7B 109.0 . . ?
C8 C7 H7A 109.0 . . ?
C8 C7 H7B 109.0 . . ?
H7A C7 H7B 107.8 . . ?
N8 C17 C18 110.3(6) . . ?
N8 C17 H17A 109.6 . . ?
N8 C17 H17B 109.6 . . ?
C18 C17 H17A 109.6 . . ?
C18 C17 H17B 109.6 . . ?
H17A C17 H17B 108.1 . . ?
N7 C15 H15A 109.9 . . ?
N7 C15 H15B 109.9 . . ?
N7 C15 C16 109.0(6) . . ?
H15A C15 H15B 108.3 . . ?
C16 C15 H15A 109.9 . . ?
C16 C15 H15B 109.9 . . ?
N8 C16 C15 110.6(6) . . ?
N8 C16 H16A 109.5 . . ?
N8 C16 H16B 109.5 . . ?
C15 C16 H16A 109.5 . . ?
C15 C16 H16B 109.5 . . ?
H16A C16 H16B 108.1 . . ?
N1 C13 H13A 108.5 . . ?
N1 C13 H13B 108.5 . . ?
N1 C13 C14 115.2(6) . . ?
H13A C13 H13B 107.5 . . ?
C14 C13 H13A 108.5 . . ?
C14 C13 H13B 108.5 . . ?
N3 C4 C3 110.5(6) . . ?
N3 C4 H4A 109.6 . . ?
N3 C4 H4B 109.5 . . ?
C3 C4 H4A 109.5 . . ?
C3 C4 H4B 109.6 . . ?
H4A C4 H4B 108.1 . . ?
N1 C12 C11 113.8(6) . . ?
N1 C12 H12A 108.8 . . ?
N1 C12 H12B 108.8 . . ?
C11 C12 H12A 108.8 . . ?
C11 C12 H12B 108.8 . . ?
H12A C12 H12B 107.7 . . ?
N7 C14 C13 113.2(5) . . ?
N7 C14 H14A 108.9 . . ?
N7 C14 H14B 108.9 . . ?
C13 C14 H14A 108.9 . . ?
C13 C14 H14B 108.9 . . ?
H14A C14 H14B 107.7 . . ?
C1 C2 H2A 109.3 . . ?
C1 C2 H2B 109.3 . . ?
N2 C2 C1 111.6(6) . . ?
N2 C2 H2A 109.3 . . ?
N2 C2 H2B 109.3 . . ?
H2A C2 H2B 108.0 . . ?

loop_
_geom_bond_atom_site_label_1
_geom_bond_atom_site_label_2
_geom_bond_distance
_geom_bond_site_symmetry_2
_geom_bond_publ_flag
Sm1 I1 3.6397(5) . ?
Sm1 N5 2.747(8) . ?
Sm1 N4 2.934(6) . ?
Sm1 N8 2.780(5) . ?
Sm1 N6 2.767(6) . ?
Sm1 N7 2.710(5) . ?
Sm1 N1 2.904(6) . ?
Sm1 N3 2.802(6) . ?
Sm1 N2 2.782(8) . ?
N5 H5 1.0000 . ?
N5 C8 1.485(9) . ?
N5 C9 1.465(9) . ?
N4 C18 1.476(9) . ?
N4 C6 1.479(9) . ?
N4 C7 1.480(9) . ?
N8 H8 1.0000 . ?
N8 C17 1.464(9) . ?
N8 C16 1.468(9) . ?
N6 H6 1.0000 . ?
N6 C11 1.454(9) . ?
N6 C10 1.468(10) . ?
N7 H7 1.0000 . ?
N7 C15 1.473(9) . ?
N7 C14 1.467(8) . ?
C5 H5A 0.9900 . ?
C5 H5B 0.9900 . ?
C5 N3 1.452(9) . ?
C5 C6 1.513(10) . ?
C8 H8A 0.9900 . ?
C8 H8B 0.9900 . ?
C8 C7 1.517(10) . ?
C1 H1A 0.9900 . ?
C1 H1B 0.9900 . ?
C1 N1 1.470(9) . ?
C1 C2 1.530(10) . ?
N1 C13 1.496(9) . ?
N1 C12 1.480(9) . ?
N3 H3 1.0000 . ?
N3 C4 1.479(9) . ?
C18 H18A 0.9900 . ?
C18 H18B 0.9900 . ?
C18 C17 1.501(10) . ?
C6 H6A 0.9900 . ?
C6 H6B 0.9900 . ?
C3 H3A 0.9900 . ?
C3 H3B 0.9900 . ?
C3 N2 1.470(9) . ?
C3 C4 1.521(10) . ?
C11 H11A 0.9900 . ?
C11 H11B 0.9900 . ?
C11 C12 1.524(11) . ?
C9 H9A 0.9900 . ?
C9 H9B 0.9900 . ?
C9 C10 1.517(10) . ?
C10 H10A 0.9900 . ?
C10 H10B 0.9900 . ?
N2 H2 1.0000 . ?
N2 C2 1.466(10) . ?
C7 H7A 0.9900 . ?
C7 H7B 0.9900 . ?
C17 H17A 0.9900 . ?
C17 H17B 0.9900 . ?
C15 H15A 0.9900 . ?
C15 H15B 0.9900 . ?
C15 C16 1.510(10) . ?
C16 H16A 0.9900 . ?
C16 H16B 0.9900 . ?
C13 H13A 0.9900 . ?
C13 H13B 0.9900 . ?
C13 C14 1.519(10) . ?
C4 H4A 0.9900 . ?
C4 H4B 0.9900 . ?
C12 H12A 0.9900 . ?
C12 H12B 0.9900 . ?
C14 H14A 0.9900 . ?
C14 H14B 0.9900 . ?
C2 H2A 0.9900 . ?
C2 H2B 0.9900 . ?

loop_
_geom_torsion_atom_site_label_1
_geom_torsion_atom_site_label_2
_geom_torsion_atom_site_label_3
_geom_torsion_atom_site_label_4
_geom_torsion
_geom_torsion_site_symmetry_1
_geom_torsion_site_symmetry_2
_geom_torsion_site_symmetry_3
_geom_torsion_site_symmetry_4
_geom_torsion_publ_flag
Sm1 N5 C8 C7 -55.4(7) . . . . ?
Sm1 N5 C9 C10 39.5(7) . . . . ?
Sm1 N4 C18 C17 -42.9(7) . . . . ?
Sm1 N4 C6 C5 -51.2(7) . . . . ?
Sm1 N4 C7 C8 -37.1(6) . . . . ?
Sm1 N8 C17 C18 -47.7(7) . . . . ?
Sm1 N8 C16 C15 22.6(7) . . . . ?
Sm1 N6 C11 C12 -27.7(8) . . . . ?
Sm1 N6 C10 C9 49.2(7) . . . . ?
Sm1 N7 C15 C16 66.1(6) . . . . ?
Sm1 N7 C14 C13 49.8(7) . . . . ?
Sm1 N1 C13 C14 27.6(7) . . . . ?
Sm1 N1 C12 C11 -54.7(6) . . . . ?
Sm1 N3 C4 C3 23.4(7) . . . . ?
Sm1 N2 C2 C1 44.8(7) . . . . ?
N5 C8 C7 N4 63.6(8) . . . . ?
N5 C9 C10 N6 -58.4(8) . . . . ?
N4 C18 C17 N8 61.9(8) . . . . ?
N6 C11 C12 N1 56.7(8) . . . . ?
N7 C15 C16 N8 -60.2(8) . . . . ?
C5 N3 C4 C3 168.5(6) . . . . ?
C8 N5 C9 C10 170.3(6) . . . . ?
C1 N1 C13 C14 148.1(6) . . . . ?
C1 N1 C12 C11 -172.7(6) . . . . ?
N1 C1 C2 N2 -62.9(8) . . . . ?
N1 C13 C14 N7 -52.6(9) . . . . ?
N3 C5 C6 N4 54.4(9) . . . . ?
C18 N4 C6 C5 69.6(8) . . . . ?
C18 N4 C7 C8 -158.3(6) . . . . ?
C6 N4 C18 C17 -162.9(6) . . . . ?
C6 N4 C7 C8 82.5(7) . . . . ?
C6 C5 N3 Sm1 -27.8(8) . . . . ?
C6 C5 N3 C4 -171.2(6) . . . . ?
C3 N2 C2 C1 -77.9(8) . . . . ?
C11 N6 C10 C9 -166.3(6) . . . . ?
C9 N5 C8 C7 171.8(6) . . . . ?
C10 N6 C11 C12 -169.5(6) . . . . ?
N2 C3 C4 N3 -59.1(8) . . . . ?
C7 N4 C18 C17 78.2(7) . . . . ?
C7 N4 C6 C5 -171.5(6) . . . . ?
C17 N8 C16 C15 158.2(6) . . . . ?
C15 N7 C14 C13 -73.7(7) . . . . ?
C16 N8 C17 C18 177.3(6) . . . . ?
C13 N1 C12 C11 67.1(8) . . . . ?
C4 C3 N2 Sm1 63.2(6) . . . . ?
C4 C3 N2 C2 -170.4(6) . . . . ?
C12 N1 C13 C14 -91.9(7) . . . . ?
C14 N7 C15 C16 -166.2(5) . . . . ?
C2 C1 N1 Sm1 44.8(7) . . . . ?
C2 C1 N1 C13 -77.0(7) . . . . ?
C2 C1 N1 C12 161.7(6) . . . . ?
